data_7700177
loop_
_publ_author_name
'Wagner, Hanna E.'
'Hohnstein, Silvia'
'Schu\&smann, Max G'
'Steppe, Lukas A.'
'Breher, Frank'

_publ_section_title
;
 Phosphine-functionalised tris(pyrazolyl)methane ligands and their mono-
 and heterobimetallic complexes.
;
_journal_issue 41
_journal_name_full 'Dalton transactions (Cambridge, England : 2003)'
_journal_page_first 15397
_journal_page_last 15407
_journal_paper_doi 10.1039/c9dt02057h
_journal_volume 48
_journal_year 2019
_chemical_formula_moiety 'C23 H19 Cl N6 O P Rh'
_chemical_formula_sum 'C23 H19 Cl N6 O P Rh'
_chemical_formula_weight 564.77
_space_group_crystal_system monoclinic
_space_group_IT_number 14
_space_group_name_Hall '-P 2ybc'
_space_group_name_H-M_alt 'P 1 21/c 1'
_symmetry_space_group_name_Hall '-P 2ybc'
_symmetry_space_group_name_H-M 'P 1 21/c 1'
_atom_sites_solution_hydrogens geom
_atom_sites_solution_primary direct
_audit_creation_date 2019-05-13
_audit_creation_method
;
Olex2 1.2
(compiled 2018.05.29 svn.r3508 for OlexSys, GUI svn.r5506)
;
_audit_update_record
;
2019-05-14 deposited with the CCDC.    2019-06-05 downloaded from the CCDC.
;
_cell_angle_alpha 90
_cell_angle_beta 104.04(3)
_cell_angle_gamma 90
_cell_formula_units_Z 4
_cell_length_a 10.430(2)
_cell_length_b 15.442(3)
_cell_length_c 14.382(3)
_cell_measurement_reflns_used 24244
_cell_measurement_temperature 200
_cell_measurement_theta_max 29.73
_cell_measurement_theta_min 1.46
_cell_volume 2247.2(8)
_computing_molecular_graphics 'Olex2 (Dolomanov et al., 2009)'
_computing_publication_material 'Olex2 (Dolomanov et al., 2009)'
_computing_structure_refinement 'ShelXL (Sheldrick, 2015)'
_computing_structure_solution 'SIR2004 (Burla et al.,  2007)'
_diffrn_ambient_temperature 200
_diffrn_measured_fraction_theta_full 0.998
_diffrn_measured_fraction_theta_max 0.998
_diffrn_measurement_device_type 'Stoe IPDS II'
_diffrn_measurement_method '\w scans'
_diffrn_radiation_monochromator graphite
_diffrn_radiation_type MoK\a
_diffrn_radiation_wavelength 0.71073
_diffrn_reflns_av_R_equivalents 0.0375
_diffrn_reflns_av_unetI/netI 0.0240
_diffrn_reflns_Laue_measured_fraction_full 0.998
_diffrn_reflns_Laue_measured_fraction_max 0.998
_diffrn_reflns_limit_h_max 11
_diffrn_reflns_limit_h_min -12
_diffrn_reflns_limit_k_max 18
_diffrn_reflns_limit_k_min -19
_diffrn_reflns_limit_l_max 17
_diffrn_reflns_limit_l_min -17
_diffrn_reflns_number 15146
_diffrn_reflns_point_group_measured_fraction_full 0.998
_diffrn_reflns_point_group_measured_fraction_max 0.998
_diffrn_reflns_theta_full 25.998
_diffrn_reflns_theta_max 25.998
_diffrn_reflns_theta_min 1.967
_exptl_absorpt_coefficient_mu 0.980
_exptl_absorpt_correction_type none
_exptl_crystal_colour 'clear yellow'
_exptl_crystal_colour_lustre clear
_exptl_crystal_colour_primary yellow
_exptl_crystal_density_diffrn 1.669
_exptl_crystal_description irregular
_exptl_crystal_F_000 1136
_exptl_crystal_size_max 0.3
_exptl_crystal_size_mid 0.2
_exptl_crystal_size_min 0.2
_refine_diff_density_max 0.350
_refine_diff_density_min -0.424
_refine_diff_density_rms 0.055
_refine_ls_extinction_method none
_refine_ls_goodness_of_fit_ref 1.047
_refine_ls_hydrogen_treatment constr
_refine_ls_matrix_type full
_refine_ls_number_parameters 298
_refine_ls_number_reflns 4393
_refine_ls_number_restraints 0
_refine_ls_restrained_S_all 1.047
_refine_ls_R_factor_all 0.0268
_refine_ls_R_factor_gt 0.0232
_refine_ls_shift/su_max 0.001
_refine_ls_shift/su_mean 0.000
_refine_ls_structure_factor_coef Fsqd
_refine_ls_weighting_details 'w=1/[\s^2^(Fo^2^)+(0.0327P)^2^+1.0608P] where P=(Fo^2^+2Fc^2^)/3'
_refine_ls_weighting_scheme calc
_refine_ls_wR_factor_gt 0.0590
_refine_ls_wR_factor_ref 0.0619
_reflns_Friedel_coverage 0.000
_reflns_number_gt 3905
_reflns_number_total 4393
_reflns_threshold_expression 'I > 2\s(I)'
_cod_data_source_file c9dt02057h2.cif
_cod_data_source_block hw_a_CCDC1
_cod_depositor_comments 'Adding full bibliography for 7700175--7700185.cif.'
_cod_database_code 7700177
_shelx_shelxl_version_number 2017/1
_shelx_space_group_comment
;
The symmetry employed for this shelxl refinement is uniquely defined
by the following loop, which should always be used as a source of
symmetry information in preference to the above space-group names.
They are only intended as comments.
;
_olex2_refinement_description
;
1. Fixed Uiso
 At 1.2 times of:
  All C(H) groups
2.a Aromatic/amide H refined with riding coordinates:
 C20(H20), C10(H10), C201(H201), C101(H101), C205(H205), C105(H105),
 C104(H104), C12(H12), C30(H30), C11(H11), C204(H204), C203(H203), C21(H21),
 C202(H202), C102(H102), C31(H31), C103(H103), C32(H32), C22(H22)
;
_olex2_diffrn_ambient_temperature_device 'Oxford Cryosystems'
_olex2_exptl_crystal_mounting_method 'The crystal was mounted on a glass fibre in perfluoroether oil'
_olex2_submission_original_sample_id HW82
_olex2_submission_special_instructions 'No special instructions were received'

loop_
_space_group_symop_operation_xyz
'x, y, z'
'-x, y+1/2, -z+1/2'
'-x, -y, -z'
'x, -y-1/2, z-1/2'

loop_
_atom_site_label
_atom_site_type_symbol
_atom_site_fract_x
_atom_site_fract_y
_atom_site_fract_z
_atom_site_U_iso_or_equiv
_atom_site_adp_type
_atom_site_occupancy
_atom_site_site_symmetry_order
_atom_site_calc_flag
_atom_site_refinement_flags_posn
Rh1 Rh 0.58287(2) 0.33380(2) 0.30494(2) 0.02601(6) Uani 1 1 d .
P1 P 0.36740(5) 0.33602(3) 0.29275(3) 0.02449(11) Uani 1 1 d .
Cl1 Cl 0.80906(5) 0.33345(3) 0.30095(4) 0.03765(12) Uani 1 1 d .
N11 N 0.52850(15) 0.36164(11) 0.16033(11) 0.0291(3) Uani 1 1 d .
O1 O 0.67115(16) 0.29281(12) 0.51179(11) 0.0527(4) Uani 1 1 d .
N20 N 0.26316(15) 0.46902(10) 0.16142(11) 0.0306(3) Uani 1 1 d .
N10 N 0.39957(15) 0.36558(11) 0.11101(10) 0.0290(3) Uani 1 1 d .
N30 N 0.18171(16) 0.32997(10) 0.11136(11) 0.0298(3) Uani 1 1 d .
N21 N 0.34298(17) 0.52135(11) 0.22643(12) 0.0349(4) Uani 1 1 d .
N31 N 0.06289(16) 0.34680(12) 0.13247(13) 0.0372(4) Uani 1 1 d .
C200 C 0.29349(18) 0.40116(12) 0.37117(13) 0.0287(4) Uani 1 1 d .
C1 C 0.29610(17) 0.37817(12) 0.16221(12) 0.0272(4) Uani 1 1 d .
C100 C 0.28686(18) 0.23071(12) 0.28835(12) 0.0278(4) Uani 1 1 d .
C20 C 0.1754(2) 0.51514(15) 0.09405(16) 0.0427(5) Uani 1 1 d .
H20 H 0.113860 0.492995 0.041475 0.051 Uiso 1 1 calc R
C2 C 0.63299(19) 0.30776(14) 0.43205(15) 0.0362(4) Uani 1 1 d .
C10 C 0.3912(2) 0.38372(14) 0.01709(13) 0.0353(4) Uani 1 1 d .
H10 H 0.313909 0.391430 -0.030487 0.042 Uiso 1 1 calc R
C201 C 0.3738(2) 0.42062(13) 0.46109(13) 0.0341(4) Uani 1 1 d .
H201 H 0.460323 0.400441 0.478049 0.041 Uiso 1 1 calc R
C101 C 0.3541(2) 0.15860(13) 0.26670(14) 0.0333(4) Uani 1 1 d .
H101 H 0.436931 0.165769 0.254314 0.040 Uiso 1 1 calc R
C205 C 0.1639(2) 0.43180(14) 0.34706(14) 0.0354(4) Uani 1 1 d .
H205 H 0.108678 0.418553 0.287655 0.043 Uiso 1 1 calc R
C105 C 0.16228(19) 0.21897(14) 0.30600(13) 0.0343(4) Uani 1 1 d .
H105 H 0.115744 0.266199 0.320997 0.041 Uiso 1 1 calc R
C104 C 0.1081(2) 0.13667(16) 0.30109(15) 0.0423(5) Uani 1 1 d .
H104 H 0.024545 0.129147 0.312024 0.051 Uiso 1 1 calc R
C12 C 0.5990(2) 0.37483(14) 0.09592(14) 0.0361(4) Uani 1 1 d .
H12 H 0.690814 0.374876 0.109570 0.043 Uiso 1 1 calc R
C30 C 0.1779(2) 0.25452(14) 0.06156(14) 0.0375(5) Uani 1 1 d .
H30 H 0.247688 0.229063 0.041899 0.045 Uiso 1 1 calc R
C11 C 0.5168(2) 0.38852(14) 0.00559(14) 0.0392(5) Uani 1 1 d .
H11 H 0.542310 0.398830 -0.051064 0.047 Uiso 1 1 calc R
C204 C 0.1176(2) 0.48208(15) 0.41187(16) 0.0420(5) Uani 1 1 d .
H204 H 0.031682 0.503469 0.395187 0.050 Uiso 1 1 calc R
C203 C 0.1980(2) 0.50060(15) 0.50089(16) 0.0436(5) Uani 1 1 d .
H203 H 0.165946 0.533840 0.544254 0.052 Uiso 1 1 calc R
C21 C 0.1953(2) 0.60003(15) 0.11879(18) 0.0487(6) Uani 1 1 d .
H21 H 0.150043 0.647688 0.087417 0.058 Uiso 1 1 calc R
C202 C 0.3252(2) 0.46993(15) 0.52541(14) 0.0419(5) Uani 1 1 d .
H202 H 0.379150 0.482312 0.585538 0.050 Uiso 1 1 calc R
C102 C 0.3005(2) 0.07673(13) 0.26322(14) 0.0388(5) Uani 1 1 d .
H102 H 0.347386 0.029130 0.249524 0.047 Uiso 1 1 calc R
C31 C 0.0520(2) 0.22348(16) 0.04606(15) 0.0449(5) Uani 1 1 d .
H31 H 0.017539 0.173961 0.012310 0.054 Uiso 1 1 calc R
C103 C 0.1765(2) 0.06582(15) 0.28024(15) 0.0435(5) Uani 1 1 d .
H103 H 0.139363 0.010843 0.277618 0.052 Uiso 1 1 calc R
C32 C -0.0137(2) 0.28220(16) 0.09185(15) 0.0447(5) Uani 1 1 d .
H32 H -0.101886 0.276541 0.093628 0.054 Uiso 1 1 calc R
C22 C 0.2981(2) 0.60013(14) 0.20115(18) 0.0440(5) Uani 1 1 d .
H22 H 0.331422 0.649992 0.234655 0.053 Uiso 1 1 calc R

loop_
_atom_site_aniso_label
_atom_site_aniso_U_11
_atom_site_aniso_U_22
_atom_site_aniso_U_33
_atom_site_aniso_U_23
_atom_site_aniso_U_13
_atom_site_aniso_U_12
Rh1 0.02185(10) 0.02571(9) 0.02879(9) -0.00071(5) 0.00290(6) 0.00118(5)
P1 0.0226(2) 0.0261(2) 0.0241(2) -0.00127(16) 0.00437(18) 0.00058(17)
Cl1 0.0232(2) 0.0411(3) 0.0471(3) -0.0006(2) 0.0056(2) 0.00138(18)
N11 0.0235(8) 0.0323(8) 0.0314(8) -0.0032(7) 0.0061(6) 0.0018(7)
O1 0.0528(10) 0.0584(11) 0.0388(9) 0.0160(8) -0.0045(7) 0.0005(8)
N20 0.0285(8) 0.0296(8) 0.0326(8) 0.0039(7) 0.0057(6) 0.0041(7)
N10 0.0243(8) 0.0363(9) 0.0258(7) -0.0012(6) 0.0048(6) 0.0017(7)
N30 0.0240(8) 0.0368(9) 0.0268(8) -0.0029(6) 0.0025(6) -0.0010(6)
N21 0.0337(9) 0.0268(9) 0.0445(9) -0.0017(7) 0.0103(7) -0.0025(7)
N31 0.0229(8) 0.0498(11) 0.0377(9) -0.0035(8) 0.0054(7) -0.0009(7)
C200 0.0311(9) 0.0279(9) 0.0282(9) -0.0023(7) 0.0094(7) -0.0020(8)
C1 0.0241(9) 0.0300(10) 0.0268(9) 0.0007(7) 0.0052(7) 0.0022(7)
C100 0.0297(9) 0.0285(9) 0.0233(8) 0.0000(7) 0.0028(7) -0.0007(7)
C20 0.0345(11) 0.0476(13) 0.0443(11) 0.0140(10) 0.0064(9) 0.0096(9)
C2 0.0278(10) 0.0339(10) 0.0435(12) 0.0030(9) 0.0022(8) -0.0004(8)
C10 0.0370(11) 0.0434(12) 0.0258(9) 0.0019(8) 0.0084(8) 0.0022(9)
C201 0.0329(10) 0.0372(11) 0.0327(10) -0.0036(8) 0.0090(8) -0.0060(8)
C101 0.0379(11) 0.0334(11) 0.0289(9) 0.0010(8) 0.0083(8) 0.0019(8)
C205 0.0324(10) 0.0404(11) 0.0340(10) -0.0058(8) 0.0092(8) -0.0005(9)
C105 0.0310(10) 0.0370(11) 0.0342(10) -0.0001(8) 0.0063(8) -0.0031(8)
C104 0.0360(11) 0.0467(13) 0.0432(12) 0.0022(10) 0.0080(9) -0.0115(10)
C12 0.0306(10) 0.0441(12) 0.0366(10) -0.0064(9) 0.0140(8) -0.0010(9)
C30 0.0397(11) 0.0407(12) 0.0309(10) -0.0054(8) 0.0059(8) 0.0003(9)
C11 0.0429(12) 0.0458(12) 0.0325(10) -0.0010(9) 0.0162(9) -0.0013(10)
C204 0.0368(11) 0.0444(12) 0.0492(12) -0.0077(10) 0.0187(9) 0.0010(9)
C203 0.0487(13) 0.0435(12) 0.0469(12) -0.0173(10) 0.0275(10) -0.0121(10)
C21 0.0416(12) 0.0403(13) 0.0689(15) 0.0222(11) 0.0227(11) 0.0136(10)
C202 0.0466(12) 0.0496(13) 0.0320(10) -0.0127(9) 0.0142(9) -0.0158(10)
C102 0.0524(13) 0.0291(10) 0.0330(10) -0.0007(8) 0.0069(9) 0.0004(9)
C31 0.0445(12) 0.0467(13) 0.0395(11) -0.0061(9) 0.0024(9) -0.0126(10)
C103 0.0528(13) 0.0356(11) 0.0377(11) 0.0007(9) 0.0026(9) -0.0137(10)
C32 0.0296(10) 0.0592(15) 0.0406(11) -0.0015(10) -0.0009(9) -0.0099(10)
C22 0.0420(12) 0.0286(11) 0.0682(15) 0.0023(10) 0.0265(11) 0.0012(9)

loop_
_atom_type_symbol
_atom_type_description
_atom_type_scat_dispersion_real
_atom_type_scat_dispersion_imag
_atom_type_scat_source
C C 0.0033 0.0016 'International Tables Vol C Tables 4.2.6.8 and 6.1.1.4'
H H 0.0000 0.0000 'International Tables Vol C Tables 4.2.6.8 and 6.1.1.4'
Cl Cl 0.1484 0.1585 'International Tables Vol C Tables 4.2.6.8 and 6.1.1.4'
N N 0.0061 0.0033 'International Tables Vol C Tables 4.2.6.8 and 6.1.1.4'
O O 0.0106 0.0060 'International Tables Vol C Tables 4.2.6.8 and 6.1.1.4'
P P 0.1023 0.0942 'International Tables Vol C Tables 4.2.6.8 and 6.1.1.4'
Rh Rh -1.1178 0.9187 'International Tables Vol C Tables 4.2.6.8 and 6.1.1.4'

loop_
_geom_angle_atom_site_label_1
_geom_angle_atom_site_label_2
_geom_angle_atom_site_label_3
_geom_angle
P1 Rh1 Cl1 174.192(18)
N11 Rh1 P1 83.76(5)
N11 Rh1 Cl1 90.45(5)
C2 Rh1 P1 97.00(7)
C2 Rh1 Cl1 88.79(7)
C2 Rh1 N11 178.94(8)
C200 P1 Rh1 122.37(7)
C200 P1 C1 106.98(8)
C200 P1 C100 104.71(9)
C1 P1 Rh1 102.93(6)
C100 P1 Rh1 116.07(6)
C100 P1 C1 101.46(8)
N10 N11 Rh1 121.98(12)
C12 N11 Rh1 132.10(13)
C12 N11 N10 105.86(15)
N21 N20 C1 117.91(15)
N21 N20 C20 111.90(17)
C20 N20 C1 129.16(17)
N11 N10 C1 120.08(14)
N11 N10 C10 110.09(16)
C10 N10 C1 126.58(16)
N31 N30 C1 118.04(15)
C30 N30 N31 111.44(16)
C30 N30 C1 128.43(17)
C22 N21 N20 103.95(17)
C32 N31 N30 103.96(17)
C201 C200 P1 116.50(15)
C201 C200 C205 119.08(18)
C205 C200 P1 124.42(14)
N20 C1 P1 111.42(12)
N20 C1 N10 109.22(15)
N20 C1 N30 109.32(15)
N10 C1 P1 106.53(12)
N30 C1 P1 112.91(13)
N30 C1 N10 107.27(14)
C101 C100 P1 117.93(15)
C101 C100 C105 118.63(18)
C105 C100 P1 123.44(15)
N20 C20 H20 126.8
C21 C20 N20 106.5(2)
C21 C20 H20 126.8
O1 C2 Rh1 176.33(19)
N10 C10 H10 126.3
N10 C10 C11 107.45(18)
C11 C10 H10 126.3
C200 C201 H201 119.9
C202 C201 C200 120.26(19)
C202 C201 H201 119.9
C100 C101 H101 119.3
C102 C101 C100 121.4(2)
C102 C101 H101 119.3
C200 C205 H205 120.1
C204 C205 C200 119.85(19)
C204 C205 H205 120.1
C100 C105 H105 120.1
C104 C105 C100 119.7(2)
C104 C105 H105 120.1
C105 C104 H104 119.6
C103 C104 C105 120.9(2)
C103 C104 H104 119.6
N11 C12 H12 124.6
N11 C12 C11 110.81(18)
C11 C12 H12 124.6
N30 C30 H30 126.5
N30 C30 C31 106.90(19)
C31 C30 H30 126.5
C10 C11 C12 105.76(18)
C10 C11 H11 127.1
C12 C11 H11 127.1
C205 C204 H204 119.8
C203 C204 C205 120.5(2)
C203 C204 H204 119.8
C204 C203 H203 120.0
C202 C203 C204 119.94(19)
C202 C203 H203 120.0
C20 C21 H21 127.4
C20 C21 C22 105.1(2)
C22 C21 H21 127.4
C201 C202 H202 119.8
C203 C202 C201 120.37(19)
C203 C202 H202 119.8
C101 C102 H102 120.2
C101 C102 C103 119.6(2)
C103 C102 H102 120.2
C30 C31 H31 127.5
C30 C31 C32 104.97(19)
C32 C31 H31 127.5
C104 C103 C102 119.8(2)
C104 C103 H103 120.1
C102 C103 H103 120.1
N31 C32 C31 112.7(2)
N31 C32 H32 123.7
C31 C32 H32 123.7
N21 C22 C21 112.4(2)
N21 C22 H22 123.8
C21 C22 H22 123.8

loop_
_geom_bond_atom_site_label_1
_geom_bond_atom_site_label_2
_geom_bond_distance
Rh1 P1 2.2116(7)
Rh1 Cl1 2.3737(7)
Rh1 N11 2.0640(16)
Rh1 C2 1.820(2)
P1 C200 1.8167(19)
P1 C1 1.9555(19)
P1 C100 1.8243(19)
N11 N10 1.361(2)
N11 C12 1.330(2)
O1 C2 1.143(2)
N20 N21 1.357(2)
N20 C1 1.444(2)
N20 C20 1.362(3)
N10 C1 1.459(2)
N10 C10 1.361(2)
N30 N31 1.371(2)
N30 C1 1.445(2)
N30 C30 1.363(3)
N21 C22 1.322(3)
N31 C32 1.322(3)
C200 C201 1.392(3)
C200 C205 1.394(3)
C100 C101 1.391(3)
C100 C105 1.395(3)
C20 H20 0.9300
C20 C21 1.361(3)
C10 H10 0.9300
C10 C11 1.362(3)
C201 H201 0.9300
C201 C202 1.385(3)
C101 H101 0.9300
C101 C102 1.378(3)
C205 H205 0.9300
C205 C204 1.387(3)
C105 H105 0.9300
C105 C104 1.386(3)
C104 H104 0.9300
C104 C103 1.378(3)
C12 H12 0.9300
C12 C11 1.388(3)
C30 H30 0.9300
C30 C31 1.364(3)
C11 H11 0.9300
C204 H204 0.9300
C204 C203 1.380(3)
C203 H203 0.9300
C203 C202 1.372(3)
C21 H21 0.9300
C21 C22 1.391(3)
C202 H202 0.9300
C102 H102 0.9300
C102 C103 1.384(3)
C31 H31 0.9300
C31 C32 1.395(3)
C103 H103 0.9300
C32 H32 0.9300
C22 H22 0.9300

loop_
_geom_torsion_atom_site_label_1
_geom_torsion_atom_site_label_2
_geom_torsion_atom_site_label_3
_geom_torsion_atom_site_label_4
_geom_torsion
Rh1 P1 C200 C201 -25.94(18)
Rh1 P1 C200 C205 154.25(15)
Rh1 P1 C100 C101 -17.16(16)
Rh1 P1 C100 C105 162.50(13)
Rh1 N11 N10 C1 19.9(2)
Rh1 N11 N10 C10 -179.13(13)
Rh1 N11 C12 C11 177.80(15)
P1 C200 C201 C202 -179.95(16)
P1 C200 C205 C204 -179.17(16)
P1 C100 C101 C102 179.17(15)
P1 C100 C105 C104 179.95(15)
N11 N10 C1 P1 -24.4(2)
N11 N10 C1 N20 96.02(19)
N11 N10 C1 N30 -145.60(16)
N11 N10 C10 C11 2.1(2)
N11 C12 C11 C10 0.4(3)
N20 N21 C22 C21 -2.8(2)
N20 C20 C21 C22 0.8(2)
N10 N11 C12 C11 0.9(2)
N10 C10 C11 C12 -1.5(2)
N30 N31 C32 C31 0.7(2)
N30 C30 C31 C32 -2.2(2)
N21 N20 C1 P1 36.54(19)
N21 N20 C1 N10 -80.88(19)
N21 N20 C1 N30 162.04(15)
N21 N20 C20 C21 -2.7(2)
N31 N30 C1 P1 77.29(18)
N31 N30 C1 N20 -47.3(2)
N31 N30 C1 N10 -165.66(15)
N31 N30 C30 C31 2.8(2)
C200 P1 C100 C101 -155.29(15)
C200 P1 C100 C105 24.37(17)
C200 C201 C202 C203 -0.5(3)
C200 C205 C204 C203 -1.3(3)
C1 P1 C200 C201 -144.01(15)
C1 P1 C200 C205 36.18(19)
C1 P1 C100 C101 93.54(15)
C1 P1 C100 C105 -86.80(16)
C1 N20 N21 C22 172.82(16)
C1 N20 C20 C21 -170.62(19)
C1 N10 C10 C11 161.45(19)
C1 N30 N31 C32 -167.09(17)
C1 N30 C30 C31 165.75(19)
C100 P1 C200 C201 108.83(16)
C100 P1 C200 C205 -70.98(18)
C100 C101 C102 C103 0.9(3)
C100 C105 C104 C103 0.9(3)
C20 N20 N21 C22 3.4(2)
C20 N20 C1 P1 -156.13(17)
C20 N20 C1 N10 86.5(2)
C20 N20 C1 N30 -30.6(3)
C20 C21 C22 N21 1.3(3)
C10 N10 C1 P1 178.03(16)
C10 N10 C1 N20 -61.5(2)
C10 N10 C1 N30 56.9(2)
C201 C200 C205 C204 1.0(3)
C101 C100 C105 C104 -0.4(3)
C101 C102 C103 C104 -0.4(3)
C205 C200 C201 C202 -0.1(3)
C205 C204 C203 C202 0.7(3)
C105 C100 C101 C102 -0.5(3)
C105 C104 C103 C102 -0.5(3)
C12 N11 N10 C1 -162.73(17)
C12 N11 N10 C10 -1.8(2)
C30 N30 N31 C32 -2.1(2)
C30 N30 C1 P1 -84.7(2)
C30 N30 C1 N20 150.62(18)
C30 N30 C1 N10 32.3(2)
C30 C31 C32 N31 0.9(3)
C204 C203 C202 C201 0.2(3)
